data_4115928
loop_
_publ_author_name
'Ralf-Dieter Schnebeck'
'Eva Freisinger'
'Frank Glah\'e'
'Bernhard Lippert'

_publ_contact_author_address
; Fachbereich Chemie
  Universit\"at Dortmund
  Otto-Hahn-Str. 6
  D-44221 Dortmund
  Germany
;
_publ_contact_author_email lippert@pop.uni-dortmund.de
_publ_contact_author_fax 'Int. code + (231) 755-3797'
_publ_contact_author_name 'Prof. Bernhard Lippert'
_publ_contact_author_phone '231 755-3840'
_publ_section_title
;
 Molecular Architecture Based on Metal Triangles Derived from
 2,2'-Bipyrazine (Bpz) and EnMII (M = Pt, Pd)
;
_journal_name_full 'Journal of the American Chemical Society'
_journal_page_first 1381
_journal_page_last 1390
_journal_paper_doi 10.1021/ja9931325
_journal_volume 122
_journal_year 2000
_chemical_formula_sum 'C30 H64 Ag2 N26 O35 Pt3'
_chemical_formula_weight 2150.08
_chemical_name_systematic
; 
 ? 
;
_space_group_IT_number 11
_symmetry_cell_setting monoclinic
_symmetry_space_group_name_Hall '-P 2yb'
_symmetry_space_group_name_H-M 'P 1 21/m 1'
_atom_sites_solution_hydrogens geom
_atom_sites_solution_primary patterson
_atom_sites_solution_secondary difmap
_audit_creation_method SHELXL
_cell_angle_alpha 90.00
_cell_angle_beta 99.04(3)
_cell_angle_gamma 90.00
_cell_formula_units_Z 4
_cell_length_a 15.030(3)
_cell_length_b 22.002(4)
_cell_length_c 20.016(4)
_cell_measurement_reflns_used 14489
_cell_measurement_temperature 123(2)
_cell_measurement_theta_max 22.66
_cell_measurement_theta_min 1.37
_cell_volume 6537(2)
_computing_cell_refinement 'DENZO, SCALEPACK (Otwinowski, Minor, 1997)'
_computing_data_collection 'KappaCCD (Nonius BV, Netherlands)'
_computing_data_reduction 'DENZO, SCALEPACK (Otwinowski, Minor, 1997)'
_computing_molecular_graphics 'Siemens SHELXTL-PLUS(VMS)'
_computing_publication_material SHELXL-93
_computing_structure_refinement 'SHELXL-93 (Sheldrick, 1993)'
_computing_structure_solution 'SHELXS-86 (Sheldrick, 1990)'
_diffrn_ambient_temperature 123(2)
_diffrn_detector_area_resol_mean '19 vertical, 18 horizontal'
_diffrn_measurement_device Enraf-Nonius-KappaCCD
_diffrn_measurement_method
;
360 frames via \w-rotation (\D\w\=1\%) and two times 50s per frame
;
_diffrn_radiation_monochromator graphite
_diffrn_radiation_source 'fine-focus sealed tube'
_diffrn_radiation_type MoK\a
_diffrn_radiation_wavelength 0.71069
_diffrn_reflns_av_R_equivalents 0.0690
_diffrn_reflns_av_sigmaI/netI 0.0903
_diffrn_reflns_limit_h_max 0
_diffrn_reflns_limit_h_min -12
_diffrn_reflns_limit_k_max 23
_diffrn_reflns_limit_k_min -23
_diffrn_reflns_limit_l_max 20
_diffrn_reflns_limit_l_min -20
_diffrn_reflns_number 14489
_diffrn_reflns_theta_max 22.66
_diffrn_reflns_theta_min 1.37
_exptl_absorpt_coefficient_mu 7.095
_exptl_absorpt_correction_T_max 0.2700
_exptl_absorpt_correction_T_min 0.2171
_exptl_absorpt_correction_type SCALEPACK
_exptl_crystal_colour yellow
_exptl_crystal_density_diffrn 2.185
_exptl_crystal_description block
_exptl_crystal_F_000 4136
_exptl_crystal_size_max 0.31
_exptl_crystal_size_mid 0.30
_exptl_crystal_size_min 0.25
_refine_diff_density_max 5.770
_refine_diff_density_min -1.614
_refine_diff_density_rms 0.267
_refine_ls_extinction_method none
_refine_ls_goodness_of_fit_all 1.016
_refine_ls_goodness_of_fit_obs 1.118
_refine_ls_hydrogen_treatment refU
_refine_ls_matrix_type full
_refine_ls_number_parameters 762
_refine_ls_number_reflns 7816
_refine_ls_number_restraints 40
_refine_ls_restrained_S_all 1.123
_refine_ls_restrained_S_obs 1.115
_refine_ls_R_factor_all 0.1235
_refine_ls_R_factor_obs 0.0801
_refine_ls_shift/esd_max 0.908
_refine_ls_shift/esd_mean 0.025
_refine_ls_structure_factor_coef Fsqd
_refine_ls_weighting_details 'w=1/[\s^2^(Fo^2^)+(0.1214P)^2^+167.5607P] where P=(Fo^2^+2Fc^2^)/3'
_refine_ls_weighting_scheme calc
_refine_ls_wR_factor_all 0.2513
_refine_ls_wR_factor_obs 0.2023
_reflns_number_observed 5301
_reflns_number_total 7844
_reflns_observed_criterion >2sigma(I)
_cod_data_source_file ja9931325_8.cif
_cod_data_source_block 8a
_cod_depositor_comments
;
The following automatic conversions were performed:

'_refine_ls_weighting_scheme' value 'calc
w=1/[\s^2^(Fo^2^)+(0.1214P)^2^+167.5607P] where P=(Fo^2^+2Fc^2^)/3'
was changed to 'calc'. New tag '_refine_ls_weighting_details' was
created. The value of the new tag was set to
'w=1/[\s^2^(Fo^2^)+(0.1214P)^2^+167.5607P] where P=(Fo^2^+2Fc^2^)/3'.

Automatic conversion script
Id: cif_fix_values 3143 2015-03-26 13:38:13Z robertas 
;
_cod_original_cell_volume 6536.9(22)
_cod_database_code 4115928

loop_
_symmetry_equiv_pos_as_xyz
'x, y, z'
'-x, y+1/2, -z'
'-x, -y, -z'
'x, -y-1/2, z'

loop_
_atom_site_aniso_label
_atom_site_aniso_U_11
_atom_site_aniso_U_22
_atom_site_aniso_U_33
_atom_site_aniso_U_23
_atom_site_aniso_U_13
_atom_site_aniso_U_12
Pt1 0.0410(7) 0.0241(5) 0.0498(6) 0.0017(4) 0.0075(4) 0.0004(4)
Pt2 0.0429(8) 0.0253(5) 0.0601(6) 0.0006(4) 0.0077(5) -0.0025(5)
Pt3 0.0455(8) 0.0286(6) 0.0692(7) -0.0123(4) 0.0050(5) -0.0007(5)
Ag1 0.054(2) 0.0236(14) 0.070(2) 0.000 0.0155(15) 0.000
Ag2 0.077(3) 0.0198(14) 0.088(2) 0.000 0.034(2) 0.000
Ag3 0.055(2) 0.0208(13) 0.060(2) 0.000 0.0064(14) 0.000
Ag4 0.192(10) 0.246(17) 0.216(9) -0.071(9) 0.014(7) 0.064(9)
N11E 0.079(18) 0.021(10) 0.043(11) 0.005(8) 0.007(11) -0.007(11)
N12E 0.026(13) 0.037(12) 0.076(14) -0.013(10) 0.006(10) -0.002(10)
N21E 0.063(17) 0.037(13) 0.073(15) 0.006(10) 0.021(12) -0.011(11)
N22E 0.052(17) 0.036(13) 0.091(17) -0.016(11) 0.001(12) 0.002(11)
N31E 0.050(17) 0.008(10) 0.158(23) -0.024(12) 0.018(15) -0.004(10)
N32E 0.062(17) 0.051(15) 0.065(15) -0.019(11) -0.004(12) 0.008(12)
C11E 0.095(25) 0.029(14) 0.053(17) -0.008(11) 0.015(15) 0.020(15)
C12E 0.086(26) 0.027(14) 0.094(22) 0.016(13) 0.048(18) 0.016(15)
C21E 0.075(25) 0.024(14) 0.101(22) -0.007(14) 0.023(19) 0.000(14)
C22E 0.046(20) 0.038(15) 0.078(19) 0.015(13) 0.019(15) -0.009(13)
C32E 0.086(29) 0.019(16) 0.160(32) -0.009(17) 0.002(23) 0.023(16)
N11 0.033(17) 0.023(11) 0.076(15) 0.000(10) 0.002(11) 0.000(10)
C12 0.066(23) 0.026(13) 0.020(12) 0.002(9) -0.002(11) -0.020(13)
C13 0.062(24) 0.022(13) 0.046(15) 0.003(10) 0.006(13) -0.001(13)
N14 0.027(16) 0.028(11) 0.060(13) -0.005(9) -0.003(10) 0.005(9)
C15 0.028(17) 0.041(15) 0.059(16) -0.013(12) 0.008(12) 0.000(12)
C16 0.051(24) 0.028(14) 0.069(18) -0.006(12) 0.012(14) -0.022(13)
N11' 0.032(16) 0.016(10) 0.067(14) -0.007(9) 0.018(10) -0.001(9)
C12' 0.019(19) 0.036(15) 0.052(15) 0.015(11) -0.001(11) -0.006(12)
C13' 0.027(20) 0.026(13) 0.063(16) 0.007(11) -0.001(12) 0.007(11)
N14' 0.038(17) 0.032(12) 0.062(14) 0.012(10) 0.003(10) -0.003(10)
C15' 0.049(20) 0.052(17) 0.056(16) -0.002(13) 0.026(14) 0.006(15)
C16' 0.062(24) 0.032(14) 0.035(14) 0.002(10) 0.008(13) 0.006(13)
N21 0.083(18) 0.045(13) 0.036(12) -0.002(9) 0.024(11) 0.008(13)
C22 0.056(20) 0.026(14) 0.066(17) 0.007(12) -0.009(14) -0.017(13)
C23 0.046(19) 0.023(13) 0.072(18) -0.005(12) 0.010(14) -0.003(12)
N24 0.025(13) 0.014(9) 0.068(14) 0.000(8) 0.008(10) -0.002(8)
C25 0.089(23) 0.026(14) 0.055(16) -0.004(11) 0.034(15) 0.005(14)
N21' 0.105(22) 0.062(15) 0.046(13) 0.012(11) 0.039(13) 0.015(14)
N24' 0.033(14) 0.023(11) 0.080(15) -0.009(9) 0.010(11) 0.000(9)
N31 0.064(17) 0.016(11) 0.087(16) 0.017(10) 0.007(13) 0.003(10)
N34 0.053(16) 0.039(12) 0.053(13) -0.014(9) 0.010(11) -0.006(11)
N31' 0.054(15) 0.042(12) 0.039(11) -0.007(9) 0.007(10) -0.034(11)
N34' 0.043(14) 0.013(9) 0.053(12) 0.011(8) 0.012(10) 0.000(9)
N10 0.073(22) 0.030(12) 0.043(13) 0.000(10) 0.018(13) 0.010(13)
O11 0.034(13) 0.041(11) 0.091(14) 0.011(9) 0.026(10) -0.005(9)
O12 0.054(13) 0.040(10) 0.077(13) 0.009(9) 0.012(10) 0.004(10)
O13 0.066(15) 0.069(14) 0.074(13) -0.009(11) 0.016(11) 0.010(11)
N30 0.136(38) 0.187(41) 0.079(23) -0.008(24) 0.019(23) 0.091(34)
O31 0.050(15) 0.131(22) 0.079(15) -0.009(14) -0.005(11) 0.014(14)
N50 0.080(35) 0.024(21) 0.135(36) 0.000 0.061(29) 0.000
O51 0.087(32) 0.065(23) 0.169(37) 0.000 0.044(28) 0.000
O52 0.144(25) 0.048(14) 0.138(21) -0.013(13) -0.013(18) 0.007(16)
N60 0.176(66) 0.000(16) 0.127(40) 0.000 0.014(45) 0.000
O61 0.073(27) 0.074(23) 0.161(33) 0.000 0.075(24) 0.000
O62 0.028(18) 0.024(14) 0.157(29) 0.000 0.016(18) 0.000
O63 0.053(24) 0.061(21) 0.166(35) 0.000 0.012(22) 0.000
N70 0.040(15) 0.054(17) 0.044(13) -0.007(11) 0.012(11) 0.003(12)
O71 0.085(17) 0.020(10) 0.105(15) 0.012(10) 0.028(12) 0.019(10)
O72 0.046(12) 0.027(10) 0.084(12) -0.004(8) 0.003(9) -0.009(8)
O73 0.066(15) 0.055(13) 0.088(15) -0.016(11) 0.019(12) -0.015(11)
O1W 0.059(13) 0.031(9) 0.074(12) -0.005(8) 0.013(9) -0.002(9)
O2W 0.044(18) 0.047(15) 0.071(16) 0.000 -0.005(13) 0.000
O3W 0.085(23) 0.035(15) 0.094(20) 0.000 0.020(17) 0.000
O4W 0.069(15) 0.038(11) 0.110(15) -0.012(10) 0.020(12) -0.003(10)
O5W 0.123(21) 0.086(16) 0.067(13) 0.003(11) 0.016(13) -0.001(15)
O6W 0.129(29) 0.054(18) 0.069(18) 0.000 0.020(18) 0.000
O7W 0.072(24) 0.110(26) 0.096(22) 0.000 0.037(18) 0.000
O8W 0.263(53) 0.029(16) 0.090(23) 0.000 -0.048(27) 0.000
O9W 0.125(32) 0.101(27) 0.077(21) 0.000 -0.002(20) 0.000
O10W 0.095(30) 0.161(39) 0.105(26) 0.000 0.034(21) 0.000
O11W 0.128(34) 0.138(34) 0.087(23) 0.000 0.021(22) 0.000
O12W 0.043(22) 0.156(36) 0.122(27) 0.000 -0.002(19) 0.000
O13W 0.134(24) 0.156(26) 0.083(16) 0.053(16) 0.040(15) 0.053(20)
O14W 0.098(33) 0.148(40) 0.172(38) 0.000 -0.030(27) 0.000

loop_
_atom_site_label
_atom_site_type_symbol
_atom_site_fract_x
_atom_site_fract_y
_atom_site_fract_z
_atom_site_U_iso_or_equiv
_atom_site_thermal_displace_type
_atom_site_occupancy
_atom_site_calc_flag
_atom_site_refinement_flags
_atom_site_disorder_group
Pt1 Pt 0.41352(7) 0.47898(4) 0.16600(4) 0.0383(3) Uani 1 d . .
Pt2 Pt 0.93093(7) 0.48805(4) 0.15582(5) 0.0428(3) Uani 1 d . .
Pt3 Pt 0.75005(7) 0.47443(4) 0.49919(5) 0.0482(4) Uani 1 d . .
Ag1 Ag 0.6369(2) 0.2500 -0.00459(14) 0.0487(8) Uani 1 d S .
Ag2 Ag 1.0494(2) 0.2500 0.3996(2) 0.0594(9) Uani 1 d S .
Ag3 Ag 0.4034(2) 0.2500 0.42017(13) 0.0457(7) Uani 1 d S .
Ag4 Ag 0.6542(7) 0.2797(5) 0.2845(5) 0.220(6) Uani 0.50 d P .
N11E N 0.4175(15) 0.5445(8) 0.0946(9) 0.048(6) Uani 1 d . .
H11A H 0.4730(15) 0.5610(8) 0.0995(9) 0.034(19) Uiso 1 calc R .
H11B H 0.4054(15) 0.5279(8) 0.0530(9) 0.034(19) Uiso 1 calc R .
N12E N 0.3410(13) 0.5409(8) 0.2077(10) 0.047(5) Uani 1 d . .
H12A H 0.2827(13) 0.5299(8) 0.2013(10) 0.034(19) Uiso 1 calc R .
H12B H 0.3605(13) 0.5431(8) 0.2525(10) 0.034(19) Uiso 1 calc R .
N21E N 0.9027(16) 0.5516(9) 0.0785(10) 0.057(6) Uani 1 d . .
H21A H 0.9323(16) 0.5422(9) 0.0441(10) 0.034(19) Uiso 1 calc R .
H21B H 0.8432(16) 0.5523(9) 0.0628(10) 0.034(19) Uiso 1 calc R .
N22E N 1.0022(15) 0.5551(9) 0.2068(11) 0.061(6) Uani 1 d . .
H22A H 0.9730(15) 0.5686(9) 0.2399(11) 0.034(19) Uiso 1 calc R .
H22B H 1.0562(15) 0.5407(9) 0.2261(11) 0.034(19) Uiso 1 calc R .
N31E N 0.8450(15) 0.5405(8) 0.5189(14) 0.072(8) Uani 1 d . .
N32E N 0.6661(15) 0.5409(10) 0.5205(11) 0.061(6) Uani 1 d . .
H32A H 0.6174(15) 0.5420(10) 0.4880(11) 0.034(19) Uiso 1 calc R .
H32B H 0.6473(15) 0.5325(10) 0.5600(11) 0.034(19) Uiso 1 calc R .
C11E C 0.3514(21) 0.5912(11) 0.1021(12) 0.059(8) Uani 1 d . .
H11C H 0.2923(21) 0.5787(11) 0.0797(12) 0.141(52) Uiso 1 calc R .
H11D H 0.3673(21) 0.6289(11) 0.0817(12) 0.141(52) Uiso 1 calc R .
C12E C 0.3503(21) 0.6005(11) 0.1766(14) 0.065(9) Uani 1 d . .
H12C H 0.4058(21) 0.6198(11) 0.1974(14) 0.141(52) Uiso 1 calc R .
H12D H 0.3003(21) 0.6265(11) 0.1831(14) 0.141(52) Uiso 1 calc R .
C21E C 0.9328(21) 0.6117(11) 0.1075(15) 0.065(8) Uani 1 d . .
H21C H 0.8847(21) 0.6296(11) 0.1281(15) 0.141(52) Uiso 1 calc R .
H21D H 0.9443(21) 0.6384(11) 0.0712(15) 0.141(52) Uiso 1 calc R .
C22E C 1.0156(18) 0.6079(11) 0.1591(13) 0.053(7) Uani 1 d . .
H22C H 1.0248(18) 0.6457(11) 0.1842(13) 0.141(52) Uiso 1 calc R .
H22D H 1.0679(18) 0.6005(11) 0.1373(13) 0.141(52) Uiso 1 calc R .
C31A C 0.7951(40) 0.6051(24) 0.5010(29) 0.054(15) Uiso 0.50 d P 1
C31B C 0.8038(42) 0.6037(26) 0.5446(30) 0.058(15) Uiso 0.50 d P 2
C32E C 0.7082(24) 0.5977(12) 0.5249(19) 0.090(11) Uani 1 d . .
N11 N 0.5609(16) 0.3324(8) 0.0441(10) 0.045(5) Uani 1 d . .
C12 C 0.6087(18) 0.3749(10) 0.0809(10) 0.038(7) Uani 1 d . .
C13 C 0.5674(21) 0.4161(10) 0.1174(11) 0.044(7) Uani 1 d . .
H13 H 0.6028(21) 0.4449(10) 0.1433(11) 0.059(18) Uiso 1 calc R .
N14 N 0.4768(15) 0.4167(8) 0.1171(9) 0.039(5) Uani 1 d . .
C15 C 0.4305(17) 0.3746(11) 0.0828(11) 0.042(6) Uani 1 d . .
H15 H 0.3689(17) 0.3714(11) 0.0831(11) 0.059(18) Uiso 1 calc R .
C16 C 0.4746(22) 0.3334(10) 0.0445(12) 0.049(7) Uani 1 d . .
H16 H 0.4392(22) 0.3052(10) 0.0178(12) 0.059(18) Uiso 1 calc R .
N11' N 0.7371(15) 0.3346(7) 0.0391(9) 0.037(5) Uani 1 d . .
C12' C 0.7068(16) 0.3752(10) 0.0775(11) 0.036(6) Uani 1 d . .
C13' C 0.7613(18) 0.4206(10) 0.1093(12) 0.040(6) Uani 1 d . .
H13' H 0.7372(18) 0.4489(10) 0.1359(12) 0.059(18) Uiso 1 calc R .
N14' N 0.8501(15) 0.4246(8) 0.1021(10) 0.044(5) Uani 1 d . .
C15' C 0.8824(19) 0.3833(12) 0.0600(12) 0.050(7) Uani 1 d . .
H15' H 0.9416(19) 0.3850(12) 0.0519(12) 0.059(18) Uiso 1 calc R .
C16' C 0.8233(20) 0.3392(10) 0.0303(11) 0.043(7) Uani 1 d . .
H16' H 0.8450(20) 0.3108(10) 0.0024(11) 0.059(18) Uiso 1 calc R .
N21 N 1.0282(16) 0.3341(9) 0.3233(9) 0.053(6) Uani 1 d . .
C22 C 0.9622(18) 0.3773(11) 0.3332(12) 0.051(7) Uani 1 d . .
C23 C 0.9369(17) 0.4215(10) 0.2869(13) 0.047(7) Uani 1 d . .
H23 H 0.8961(17) 0.4504(10) 0.2973(13) 0.059(18) Uiso 1 calc R .
N24 N 0.9662(12) 0.4265(7) 0.2273(10) 0.035(5) Uani 1 d . .
C25 C 1.0299(20) 0.3838(10) 0.2174(12) 0.054(8) Uani 1 d . .
H25 H 1.0558(20) 0.3855(10) 0.1782(12) 0.059(18) Uiso 1 calc R .
C26 C 1.0573(19) 0.3365(12) 0.2660(12) 0.054(7) Uiso 1 d . .
H26 H 1.0970(19) 0.3067(12) 0.2559(12) 0.059(18) Uiso 1 calc R .
N21' N 0.9699(17) 0.3334(10) 0.4444(10) 0.068(7) Uani 1 d . .
C22' C 0.9277(17) 0.3740(11) 0.3996(12) 0.044(6) Uiso 1 d . .
C23' C 0.8680(16) 0.4146(10) 0.4183(11) 0.037(6) Uiso 1 d . .
H23' H 0.8432(16) 0.4439(10) 0.3872(11) 0.059(18) Uiso 1 calc R .
N24' N 0.8440(13) 0.4139(8) 0.4790(10) 0.045(5) Uani 1 d . .
C25' C 0.8813(20) 0.3724(14) 0.5216(14) 0.066(8) Uiso 1 d . .
H25' H 0.8642(20) 0.3689(14) 0.5641(14) 0.059(18) Uiso 1 calc R .
C26' C 0.9456(22) 0.3339(15) 0.5036(16) 0.077(9) Uiso 1 d . .
H26' H 0.9733(22) 0.3066(15) 0.5358(16) 0.059(18) Uiso 1 calc R .
N31 N 0.5102(15) 0.3333(8) 0.4577(11) 0.056(6) Uani 1 d . .
C32 C 0.5222(16) 0.3725(10) 0.4098(11) 0.039(6) Uiso 1 d . .
C33 C 0.5967(17) 0.4111(11) 0.4216(12) 0.048(7) Uiso 1 d . .
H33 H 0.6078(17) 0.4378(11) 0.3879(12) 0.059(18) Uiso 1 calc R .
N34 N 0.6513(14) 0.4102(9) 0.4796(10) 0.048(5) Uani 1 d . .
C35 C 0.6365(18) 0.3709(12) 0.5251(13) 0.051(7) Uiso 1 d . .
H35 H 0.6761(18) 0.3688(12) 0.5658(13) 0.059(18) Uiso 1 calc R .
C36 C 0.5670(19) 0.3344(12) 0.5148(13) 0.054(7) Uiso 1 d . .
H36 H 0.5573(19) 0.3081(12) 0.5494(13) 0.059(18) Uiso 1 calc R .
N31' N 0.3912(14) 0.3331(9) 0.3410(9) 0.045(5) Uani 1 d . .
C32' C 0.4583(16) 0.3714(10) 0.3444(11) 0.039(6) Uiso 1 d . .
C33' C 0.4637(16) 0.4150(10) 0.2955(10) 0.037(6) Uiso 1 d . .
H33' H 0.5097(16) 0.4436(10) 0.3029(10) 0.059(18) Uiso 1 calc R .
N34' N 0.4051(13) 0.4174(7) 0.2381(9) 0.036(5) Uani 1 d . .
C35' C 0.3384(18) 0.3782(12) 0.2334(12) 0.050(7) Uiso 1 d . .
H35' H 0.2963(18) 0.3778(12) 0.1940(12) 0.059(18) Uiso 1 calc R .
C36' C 0.3283(19) 0.3383(12) 0.2834(12) 0.056(7) Uiso 1 d . .
H36' H 0.2773(19) 0.3137(12) 0.2786(12) 0.059(18) Uiso 1 calc R .
N10 N 1.6685(19) 0.5460(9) 0.0363(10) 0.048(6) Uani 1 d . .
O11 O 1.5895(14) 0.5286(8) 0.0330(9) 0.054(5) Uani 1 d . .
O12 O 1.7241(13) 0.5198(8) 0.0039(9) 0.057(5) Uani 1 d . .
O13 O 1.7009(13) 0.5905(9) 0.0742(9) 0.069(6) Uani 1 d . .
N20 N 0.7060(26) 0.4998(17) 0.2710(16) 0.119(11) Uiso 1 d D .
O21 O 0.7102(19) 0.5214(13) 0.2166(14) 0.122(9) Uiso 1 d D .
O22 O 0.7505(33) 0.5128(25) 0.3244(21) 0.248(22) Uiso 1 d D .
O23 O 0.6558(31) 0.4569(20) 0.2674(23) 0.231(20) Uiso 1 d D .
N30 N 0.1924(20) 0.4968(12) 0.3103(12) 0.134(16) Uani 1 d D .
O31 O 0.1806(14) 0.5461(13) 0.2782(11) 0.088(7) Uani 1 d D .
O32 O 0.2720(22) 0.4774(14) 0.3241(14) 0.131(10) Uiso 1 d D .
O33 O 0.1253(27) 0.4751(17) 0.3326(17) 0.161(14) Uiso 1 d D .
N40 N 0.7060(23) 0.2500 -0.1367(18) 0.268(44) Uiso 1 d SD .
O41 O 0.6235(20) 0.2500 -0.1304(15) 0.092(10) Uiso 1 d SD .
O42 O 0.7664(24) 0.2500 -0.0849(22) 0.192(22) Uiso 1 d SD .
O43 O 0.7295(34) 0.2500 -0.1948(21) 0.296(39) Uiso 1 d SD .
N50 N 0.4779(33) 0.2500 0.1957(23) 0.075(12) Uani 1 d S .
O51 O 0.4004(29) 0.2500 0.1629(21) 0.105(13) Uani 1 d S .
O52 O 0.5158(19) 0.2987(10) 0.2178(13) 0.114(9) Uani 1 d . .
N60 N 1.2361(20) 0.2500 0.4818(17) 0.102(18) Uani 1 d SD .
O61 O 1.1616(24) 0.2500 0.5064(19) 0.097(12) Uani 1 d SD .
O62 O 1.2262(17) 0.2500 0.4165(19) 0.069(9) Uani 1 d SD .
O63 O 1.3175(23) 0.2500 0.5141(20) 0.094(11) Uani 1 d SD .
N70 N 0.1240(14) 0.4767(10) 0.0849(11) 0.045(5) Uani 1 d . .
O71 O 0.1091(14) 0.5225(8) 0.0534(10) 0.069(6) Uani 1 d . .
O72 O 0.0886(11) 0.4254(7) 0.0640(8) 0.053(5) Uani 1 d . .
O73 O 0.1707(14) 0.4769(8) 0.1419(11) 0.069(6) Uani 1 d . .
N80 N 0.9539(26) 0.5742(18) 0.3977(18) 0.122(26) Uiso 0.50 d PD 1
O81 O 0.9841(38) 0.5302(21) 0.4288(28) 0.121(24) Uiso 0.50 d PD 1
O82 O 0.9848(39) 0.5906(28) 0.3489(24) 0.160(25) Uiso 0.50 d PD 1
O83 O 0.8963(35) 0.6038(24) 0.4177(26) 0.155(24) Uiso 0.50 d PD 1
O80A O 1.1300(47) 0.3947(34) 0.7077(32) 0.160(25) Uiso 0.50 d P 2
O80B O 0.9747(35) 0.5389(24) 0.3971(26) 0.082(14) Uiso 0.50 d P 2
N90 N 0.5070(14) 0.4367(11) 0.6228(11) 0.163(16) Uiso 1 d D .
O91 O 0.5666(18) 0.4169(13) 0.6640(12) 0.151(11) Uiso 1 d D .
O92 O 0.4329(17) 0.4150(20) 0.6177(20) 0.283(25) Uiso 1 d D .
O93 O 0.5234(18) 0.4736(11) 0.5823(12) 0.126(10) Uiso 1 d D .
N100 N 0.7258(55) 0.2500 0.4278(36) 0.193(29) Uiso 1 d SD .
O101 O 0.7591(45) 0.2500 0.4885(35) 0.222(27) Uiso 1 d SD .
O102 O 0.7252(43) 0.3018(21) 0.4007(25) 0.303(29) Uiso 1 d D .
N110 N 0.8138(27) 0.2500 0.1994(24) 0.258(46) Uiso 1 d SD .
O111 O 0.7324(27) 0.2500 0.1857(35) 0.277(35) Uiso 1 d SD .
O112 O 0.8578(25) 0.2064(16) 0.1890(30) 0.093(17) Uiso 0.50 d PD .
O113 O 0.8514(36) 0.2975(16) 0.2174(47) 0.327(69) Uiso 0.50 d PD .
O1W O 0.2222(12) 0.3367(7) 0.0801(8) 0.054(5) Uani 1 d . .
O2W O 0.1811(16) 0.2500 0.1769(12) 0.055(7) Uani 1 d S .
O3W O 0.1861(20) 0.2500 -0.0210(14) 0.071(8) Uani 1 d S .
O4W O 0.5651(13) 0.6321(8) 0.1441(10) 0.072(6) Uani 1 d . .
O5W O 0.2141(16) 0.6614(10) 0.3376(9) 0.092(7) Uani 1 d . .
O6W O 0.5829(23) 0.7500 0.0934(13) 0.084(9) Uani 1 d S .
O7W O 1.0040(21) 0.2500 -0.0170(15) 0.090(10) Uani 1 d S .
O8W O 0.9056(33) 0.2500 -0.1497(16) 0.135(18) Uani 1 d S .
O9W O 0.3561(25) 0.7500 0.3479(15) 0.103(11) Uani 1 d S .
O10W O 0.7581(25) 0.7500 0.1454(17) 0.118(13) Uani 1 d S .
O11W O 0.4858(27) 0.7500 0.2627(16) 0.117(13) Uani 1 d S .
O12W O 0.0050(21) 0.2500 0.1216(17) 0.108(12) Uani 1 d S .
O13W O 0.5987(18) 0.6507(14) 0.2777(11) 0.122(10) Uani 1 d . .
O14W O 0.0942(28) 0.7500 0.2873(22) 0.145(16) Uani 1 d S .
O15W O 0.9502(40) 0.7500 0.3521(27) 0.195(23) Uiso 1 d S .
O16W O 0.2007(36) 0.3639(24) 0.7687(25) 0.113(17) Uiso 0.50 d P .

loop_
_atom_type_symbol
_atom_type_description
_atom_type_scat_dispersion_real
_atom_type_scat_dispersion_imag
_atom_type_scat_source
C C 0.0033 0.0016 'International Tables Vol C Tables 4.2.6.8 and 6.1.1.4'
H H 0.0000 0.0000 'International Tables Vol C Tables 4.2.6.8 and 6.1.1.4'
N N 0.0061 0.0033 'International Tables Vol C Tables 4.2.6.8 and 6.1.1.4'
O O 0.0106 0.0060 'International Tables Vol C Tables 4.2.6.8 and 6.1.1.4'
Pt Pt -1.7033 8.3905 'International Tables Vol C Tables 4.2.6.8 and 6.1.1.4'
Ag Ag -0.8971 1.1015 'International Tables Vol C Tables 4.2.6.8 and 6.1.1.4'

loop_
_geom_angle_atom_site_label_1
_geom_angle_atom_site_label_2
_geom_angle_atom_site_label_3
_geom_angle
_geom_angle_site_symmetry_1
_geom_angle_site_symmetry_3
N34' Pt1 N14 88.7(7) . .
N34' Pt1 N12E 93.5(8) . .
N14 Pt1 N12E 174.8(8) . .
N34' Pt1 N11E 177.1(8) . .
N14 Pt1 N11E 94.2(8) . .
N12E Pt1 N11E 83.6(8) . .
N24 Pt2 N22E 94.2(8) . .
N24 Pt2 N14' 89.0(7) . .
N22E Pt2 N14' 175.4(9) . .
N24 Pt2 N21E 175.9(8) . .
N22E Pt2 N21E 85.1(9) . .
N14' Pt2 N21E 91.9(8) . .
N32E Pt3 N24' 174.4(8) . .
N32E Pt3 N31E 83.3(9) . .
N24' Pt3 N31E 91.1(8) . .
N32E Pt3 N34 94.7(9) . .
N24' Pt3 N34 90.9(8) . .
N31E Pt3 N34 178.0(8) . .
N11 Ag1 N11 96.6(10) . 4_565
N11 Ag1 N11' 66.0(7) . .
N11 Ag1 N11' 136.1(7) 4_565 .
N11 Ag1 N11' 136.1(7) . 4_565
N11 Ag1 N11' 66.0(7) 4_565 4_565
N11' Ag1 N11' 98.0(9) . 4_565
N11 Ag1 O41 115.9(6) . .
N11 Ag1 O41 115.9(6) 4_565 .
N11' Ag1 O41 107.8(6) . .
N11' Ag1 O41 107.8(6) 4_565 .
N21 Ag2 N21 101.6(9) 4_565 .
N21 Ag2 N21' 68.2(6) 4_565 4_565
N21 Ag2 N21' 142.7(9) . 4_565
N21 Ag2 N21' 142.7(9) 4_565 .
N21 Ag2 N21' 68.2(6) . .
N21' Ag2 N21' 97.7(11) 4_565 .
N21 Ag2 O61 123.3(6) 4_565 .
N21 Ag2 O61 123.3(6) . .
N21' Ag2 O61 89.4(8) 4_565 .
N21' Ag2 O61 89.4(8) . .
N31' Ag3 N31' 98.8(8) 4_565 .
N31' Ag3 O63 120.8(7) 4_565 1_455
N31' Ag3 O63 120.8(6) . 1_455
N31' Ag3 N31 137.8(7) 4_565 .
N31' Ag3 N31 67.4(6) . .
O63 Ag3 N31 99.4(8) 1_455 .
N31' Ag3 N31 67.4(6) 4_565 4_565
N31' Ag3 N31 137.8(7) . 4_565
O63 Ag3 N31 99.4(8) 1_455 4_565
N31 Ag3 N31 95.6(9) . 4_565
Ag4 Ag4 O52 100.4(7) 4_565 .
Ag4 Ag4 O102 101.5(10) 4_565 .
O52 Ag4 O102 136.5(17) . .
Ag4 Ag4 O111 75.1(5) 4_565 .
O52 Ag4 O111 94.7(14) . .
O102 Ag4 O111 127.1(19) . .
C11E N11E Pt1 109.4(15) . .
C12E N12E Pt1 109.6(15) . .
C21E N21E Pt2 107.1(17) . .
C22E N22E Pt2 110.6(16) . .
C31A N31E Pt3 107.4(24) . .
C31B N31E Pt3 112.3(25) . .
C32E N32E Pt3 111.7(20) . .
N11E C11E C12E 108.1(21) . .
N12E C12E C11E 108.5(21) . .
N21E C21E C22E 113.0(23) . .
C21E C22E N22E 107.2(21) . .
C32E C31A N31E 103.6(36) . .
C32E C31B N31E 104.4(38) . .
N32E C32E C31B 121.5(31) . .
N32E C32E C31A 119.7(31) . .
C16 N11 C12 115.9(22) . .
C16 N11 Ag1 123.4(16) . .
C12 N11 Ag1 120.0(18) . .
N11 C12 C13 120.6(25) . .
N11 C12 C12' 115.6(22) . .
C13 C12 C12' 123.8(22) . .
N14 C13 C12 122.7(23) . .
C15 N14 C13 116.8(20) . .
C15 N14 Pt1 119.5(18) . .
C13 N14 Pt1 123.7(15) . .
N14 C15 C16 119.2(24) . .
N11 C16 C15 124.6(23) . .
C12' N11' C16' 117.4(20) . .
C12' N11' Ag1 118.4(16) . .
C16' N11' Ag1 124.0(14) . .
N11' C12' C13' 122.0(23) . .
N11' C12' C12 117.6(21) . .
C13' C12' C12 120.2(22) . .
N14' C13' C12' 121.0(23) . .
C13' N14' C15' 117.7(21) . .
C13' N14' Pt2 119.9(16) . .
C15' N14' Pt2 122.3(19) . .
N14' C15' C16' 117.4(24) . .
N11' C16' C15' 124.4(22) . .
C26 N21 C22 116.2(22) . .
C26 N21 Ag2 124.7(17) . .
C22 N21 Ag2 117.3(14) . .
C23 C22 N21 121.1(24) . .
C23 C22 C22' 122.7(25) . .
N21 C22 C22' 116.0(20) . .
N24 C23 C22 124.8(24) . .
C23 N24 C25 113.9(20) . .
C23 N24 Pt2 127.7(15) . .
C25 N24 Pt2 118.3(16) . .
N24 C25 C26 121.8(22) . .
N21 C26 C25 121.9(25) . .
C26' N21' C22' 115.6(25) . .
C26' N21' Ag2 124.6(20) . .
C22' N21' Ag2 117.3(15) . .
N21' C22' C23' 120.9(22) . .
N21' C22' C22 115.4(22) . .
C23' C22' C22 123.0(22) . .
N24' C23' C22' 122.1(22) . .
C25' N24' C23' 117.0(22) . .
C25' N24' Pt3 124.6(19) . .
C23' N24' Pt3 118.4(16) . .
N24' C25' C26' 120.3(28) . .
N21' C26' C25' 123.8(31) . .
C36 N31 C32 118.3(23) . .
C36 N31 Ag3 125.4(16) . .
C32 N31 Ag3 114.8(16) . .
N31 C32 C33 118.2(22) . .
N31 C32 C32' 118.8(22) . .
C33 C32 C32' 123.0(21) . .
N34 C33 C32 120.9(23) . .
C35 N34 C33 118.6(23) . .
C35 N34 Pt3 121.6(17) . .
C33 N34 Pt3 119.6(17) . .
N34 C35 C36 121.2(25) . .
N31 C36 C35 122.8(25) . .
C32' N31' C36' 114.4(20) . .
C32' N31' Ag3 118.5(16) . .
C36' N31' Ag3 125.8(15) . .
N31' C32' C33' 122.8(22) . .
N31' C32' C32 116.0(20) . .
C33' C32' C32 120.5(22) . .
N34' C33' C32' 122.2(22) . .
C35' N34' C33' 115.3(19) . .
C35' N34' Pt1 121.8(16) . .
C33' N34' Pt1 122.8(15) . .
N34' C35' C36' 123.0(25) . .
C35' C36' N31' 121.9(26) . .
O11 N10 O12 122.2(21) . .
O11 N10 O13 122.4(22) . .
O12 N10 O13 115.3(25) . .
O21 N20 O23 112.4(41) . .
O21 N20 O22 127.6(47) . .
O23 N20 O22 119.7(44) . .
O31 N30 O33 116.8(29) . .
O31 N30 O32 117.2(29) . .
O33 N30 O32 125.4(32) . .
O42 N40 O41 120.4(17) . .
O42 N40 O43 118.9(17) . .
O41 N40 O43 120.7(17) . .
N40 O41 Ag1 100.1(18) . .
O51 N50 O52 121.3(24) . .
O51 N50 O52 121.3(24) . 4_565
O52 N50 O52 116.4(48) . 4_565
N50 O52 Ag4 111.2(27) . .
O63 N60 O61 128.2(34) . .
O63 N60 O62 117.1(29) . .
O61 N60 O62 114.7(30) . .
N60 O61 Ag2 100.5(24) . .
N60 O63 Ag3 100.8(24) . 1_655
O71 N70 O73 121.1(23) . .
O71 N70 O72 122.4(22) . .
O73 N70 O72 116.4(21) . .
O82 N80 O81 120.1(8) . .
O82 N80 O83 119.9(8) . .
O81 N80 O83 119.9(8) . .
O91 N90 O93 120.0(5) . .
O91 N90 O92 119.7(5) . .
O93 N90 O92 119.8(5) . .
O101 N100 O102 113.3(45) . 4_565
O101 N100 O102 113.3(45) . .
O102 N100 O102 129.2(89) 4_565 .
N100 O102 Ag4 101.6(51) . .
O111 N110 O112 121.6(21) . .
O111 N110 O112 121.6(21) . 4_565
O112 N110 O112 106.0(50) . 4_565
O111 N110 O113 118.2(20) . 4_565
O112 N110 O113 28.6(60) . 4_565
O112 N110 O113 119.7(22) 4_565 4_565
O111 N110 O113 118.2(20) . .
O112 N110 O113 119.7(22) . .
O112 N110 O113 28.6(60) 4_565 .
O113 N110 O113 118.6(62) 4_565 .
N110 O111 Ag4 113.5(43) . .
N110 O111 Ag4 113.5(43) . 4_565
Ag4 O111 Ag4 29.8(9) . 4_565
O113 O112 N110 77.0(39) 4_565 .
O112 O113 N110 74.4(40) 4_565 .

loop_
_geom_bond_atom_site_label_1
_geom_bond_atom_site_label_2
_geom_bond_distance
_geom_bond_site_symmetry_2
Pt1 N34' 2.00(2) .
Pt1 N14 2.01(2) .
Pt1 N12E 2.01(2) .
Pt1 N11E 2.04(2) .
Pt2 N24 1.98(2) .
Pt2 N22E 2.00(2) .
Pt2 N14' 2.04(2) .
Pt2 N21E 2.08(2) .
Pt3 N32E 2.02(2) .
Pt3 N24' 2.03(2) .
Pt3 N31E 2.03(2) .
Pt3 N34 2.04(2) .
Ag1 N11 2.43(2) .
Ag1 N11 2.43(2) 4_565
Ag1 N11' 2.47(2) .
Ag1 N11' 2.47(2) 4_565
Ag1 O41 2.49(3) .
Ag2 N21 2.39(2) 4_565
Ag2 N21 2.39(2) .
Ag2 N21' 2.44(2) 4_565
Ag2 N21' 2.44(2) .
Ag2 O61 2.51(4) .
Ag3 N31' 2.41(2) 4_565
Ag3 N31' 2.41(2) .
Ag3 O63 2.44(4) 1_455
Ag3 N31 2.47(2) .
Ag3 N31 2.47(2) 4_565
Ag4 Ag4 1.31(2) 4_565
Ag4 O52 2.33(3) .
Ag4 O102 2.45(5) .
Ag4 O111 2.54(6) .
N11E C11E 1.45(3) .
N12E C12E 1.47(3) .
N21E C21E 1.49(3) .
N22E C22E 1.54(3) .
N31E C31A 1.62(6) .
N31E C31B 1.64(6) .
N32E C32E 1.40(4) .
C11E C12E 1.51(3) .
C21E C22E 1.49(4) .
C31A C32E 1.47(7) .
C31B C32E 1.43(7) .
N11 C16 1.30(3) .
N11 C12 1.33(3) .
C12 C13 1.37(3) .
C12 C12' 1.49(3) .
C13 N14 1.36(3) .
N14 C15 1.29(3) .
C15 C16 1.42(3) .
N11' C12' 1.31(3) .
N11' C16' 1.34(3) .
C12' C13' 1.38(3) .
C13' N14' 1.37(3) .
N14' C15' 1.38(3) .
C15' C16' 1.39(3) .
N21 C26 1.29(3) .
N21 C22 1.41(3) .
C22 C23 1.35(3) .
C22 C22' 1.50(3) .
C23 N24 1.34(3) .
N24 C25 1.38(3) .
C25 C26 1.44(3) .
N21' C26' 1.29(3) .
N21' C22' 1.35(3) .
C22' C23' 1.36(3) .
C23' N24' 1.32(3) .
N24' C25' 1.31(3) .
C25' C26' 1.37(4) .
N31 C36 1.32(3) .
N31 C32 1.32(3) .
C32 C33 1.40(3) .
C32 C32' 1.50(3) .
C33 N34 1.31(3) .
N34 C35 1.30(3) .
C35 C36 1.31(3) .
N31' C32' 1.31(3) .
N31' C36' 1.38(3) .
C32' C33' 1.38(3) .
C33' N34' 1.33(3) .
N34' C35' 1.31(3) .
C35' C36' 1.36(3) .
N10 O11 1.24(3) .
N10 O12 1.27(3) .
N10 O13 1.29(3) .
N20 O21 1.198(10) .
N20 O23 1.202(10) .
N20 O22 1.205(10) .
N30 O31 1.26(2) .
N30 O33 1.26(2) .
N30 O32 1.26(2) .
N40 O42 1.27(2) .
N40 O41 1.27(2) .
N40 O43 1.27(2) .
N50 O51 1.24(5) .
N50 O52 1.26(3) .
N50 O52 1.26(3) 4_565
N60 O63 1.29(2) .
N60 O61 1.29(2) .
N60 O62 1.29(2) .
O63 Ag3 2.44(4) 1_655
N70 O71 1.19(2) .
N70 O73 1.24(2) .
N70 O72 1.29(3) .
N80 O82 1.200(10) .
N80 O81 1.201(10) .
N80 O83 1.202(10) .
O80A O16W 1.63(8) 1_655
N90 O91 1.200(5) .
N90 O93 1.200(5) .
N90 O92 1.202(5) .
N100 O101 1.24(2) .
N100 O102 1.26(2) 4_565
N100 O102 1.26(2) .
N110 O111 1.21(2) .
N110 O112 1.20(2) .
N110 O112 1.20(2) 4_565
N110 O113 1.22(2) 4_565
N110 O113 1.22(2) .
O111 Ag4 2.54(6) 4_565
O112 O113 0.60(12) 4_565
O113 O112 0.60(12) 4_565
O16W O80A 1.63(8) 1_455

loop_
_geom_torsion_atom_site_label_1
_geom_torsion_atom_site_label_2
_geom_torsion_atom_site_label_3
_geom_torsion_atom_site_label_4
_geom_torsion
_geom_torsion_site_symmetry_1
_geom_torsion_site_symmetry_4
N34' Pt1 N11E C11E -6.4(161) . .
N14 Pt1 N11E C11E 161.6(17) . .
N12E Pt1 N11E C11E -13.7(17) . .
N34' Pt1 N12E C12E 166.3(19) . .
N14 Pt1 N12E C12E -79.4(92) . .
N11E Pt1 N12E C12E -14.1(19) . .
N24 Pt2 N21E C21E -91.9(109) . .
N22E Pt2 N21E C21E -11.3(18) . .
N14' Pt2 N21E C21E 165.2(18) . .
N24 Pt2 N22E C22E 163.0(16) . .
N14' Pt2 N22E C22E -61.7(115) . .
N21E Pt2 N22E C22E -12.9(17) . .
N32E Pt3 N31E C31A -28.1(26) . .
N24' Pt3 N31E C31A 151.6(26) . .
N34 Pt3 N31E C31A -19.4(279) . .
N32E Pt3 N31E C31B 4.2(28) . .
N24' Pt3 N31E C31B -176.1(28) . .
N34 Pt3 N31E C31B 12.9(280) . .
N24' Pt3 N32E C32E 7.5(99) . .
N31E Pt3 N32E C32E 10.9(22) . .
N34 Pt3 N32E C32E -168.8(22) . .
Pt1 N11E C11E C12E 37.8(25) . .
Pt1 N12E C12E C11E 38.4(27) . .
N11E C11E C12E N12E -50.5(30) . .
Pt2 N21E C21E C22E 35.2(27) . .
N21E C21E C22E N22E -46.3(30) . .
Pt2 N22E C22E C21E 34.5(24) . .
C31B N31E C31A C32E -65.5(57) . .
Pt3 N31E C31A C32E 39.1(40) . .
C31A N31E C31B C32E 69.1(60) . .
Pt3 N31E C31B C32E -17.5(45) . .
Pt3 N32E C32E C31B -27.9(48) . .
Pt3 N32E C32E C31A 12.4(46) . .
N31E C31B C32E N32E 29.6(56) . .
N31E C31B C32E C31A -68.2(54) . .
N31E C31A C32E N32E -34.2(52) . .
N31E C31A C32E C31B 69.2(55) . .
N11 Ag1 N11 C16 -45.1(22) 4_565 .
N11' Ag1 N11 C16 177.0(21) . .
N11' Ag1 N11 C16 -107.1(20) 4_565 .
O41 Ag1 N11 C16 78.0(21) . .
N11 Ag1 N11 C12 125.0(15) 4_565 .
N11' Ag1 N11 C12 -12.9(15) . .
N11' Ag1 N11 C12 63.0(20) 4_565 .
O41 Ag1 N11 C12 -111.9(17) . .
C16 N11 C12 C13 1.1(31) . .
Ag1 N11 C12 C13 -169.7(15) . .
C16 N11 C12 C12' -177.2(19) . .
Ag1 N11 C12 C12' 12.0(24) . .
N11 C12 C13 N14 -1.3(33) . .
C12' C12 C13 N14 176.9(19) . .
C12 C13 N14 C15 2.8(32) . .
C12 C13 N14 Pt1 -176.7(15) . .
N34' Pt1 N14 C15 78.0(19) . .
N12E Pt1 N14 C15 -36.5(97) . .
N11E Pt1 N14 C15 -101.4(18) . .
N34' Pt1 N14 C13 -102.5(18) . .
N12E Pt1 N14 C13 142.9(83) . .
N11E Pt1 N14 C13 78.1(18) . .
C13 N14 C15 C16 -3.9(33) . .
Pt1 N14 C15 C16 175.5(17) . .
C12 N11 C16 C15 -2.5(35) . .
Ag1 N11 C16 C15 168.0(18) . .
N14 C15 C16 N11 4.2(38) . .
N11 Ag1 N11' C12' 13.0(15) . .
N11 Ag1 N11' C12' -60.8(20) 4_565 .
N11' Ag1 N11' C12' -124.3(15) 4_565 .
O41 Ag1 N11' C12' 124.0(16) . .
N11 Ag1 N11' C16' -172.5(19) . .
N11 Ag1 N11' C16' 113.8(18) 4_565 .
N11' Ag1 N11' C16' 50.3(20) 4_565 .
O41 Ag1 N11' C16' -61.4(18) . .
C16' N11' C12' C13' -1.2(32) . .
Ag1 N11' C12' C13' 173.7(15) . .
C16' N11' C12' C12 172.8(18) . .
Ag1 N11' C12' C12 -12.3(25) . .
N11 C12 C12' N11' 0.4(28) . .
C13 C12 C12' N11' -177.8(20) . .
N11 C12 C12' C13' 174.6(19) . .
C13 C12 C12' C13' -3.6(32) . .
N11' C12' C13' N14' -0.5(33) . .
C12 C12' C13' N14' -174.5(19) . .
C12' C13' N14' C15' 2.5(31) . .
C12' C13' N14' Pt2 -175.1(15) . .
N24 Pt2 N14' C13' 92.9(17) . .
N22E Pt2 N14' C13' -42.5(116) . .
N21E Pt2 N14' C13' -91.1(17) . .
N24 Pt2 N14' C15' -84.6(18) . .
N22E Pt2 N14' C15' 140.0(106) . .
N21E Pt2 N14' C15' 91.4(18) . .
C13' N14' C15' C16' -2.7(31) . .
Pt2 N14' C15' C16' 174.9(16) . .
C12' N11' C16' C15' 1.0(34) . .
Ag1 N11' C16' C15' -173.6(17) . .
N14' C15' C16' N11' 1.0(35) . .
N21 Ag2 N21 C26 -39.5(27) 4_565 .
N21' Ag2 N21 C26 -108.5(23) 4_565 .
N21' Ag2 N21 C26 178.1(24) . .
O61 Ag2 N21 C26 104.2(22) . .
N21 Ag2 N21 C22 124.6(14) 4_565 .
N21' Ag2 N21 C22 55.5(21) 4_565 .
N21' Ag2 N21 C22 -17.8(17) . .
O61 Ag2 N21 C22 -91.7(20) . .
C26 N21 C22 C23 -5.1(35) . .
Ag2 N21 C22 C23 -170.5(18) . .
C26 N21 C22 C22' 179.2(22) . .
Ag2 N21 C22 C22' 13.8(27) . .
N21 C22 C23 N24 4.2(38) . .
C22' C22 C23 N24 179.6(22) . .
C22 C23 N24 C25 -3.1(34) . .
C22 C23 N24 Pt2 178.4(18) . .
N22E Pt2 N24 C23 74.3(20) . .
N14' Pt2 N24 C23 -102.5(20) . .
N21E Pt2 N24 C23 154.5(101) . .
N22E Pt2 N24 C25 -104.1(18) . .
N14' Pt2 N24 C25 79.1(18) . .
N21E Pt2 N24 C25 -23.8(115) . .
C23 N24 C25 C26 3.2(34) . .
Pt2 N24 C25 C26 -178.2(19) . .
C22 N21 C26 C25 5.3(37) . .
Ag2 N21 C26 C25 169.5(19) . .
N24 C25 C26 N21 -4.7(41) . .
N21 Ag2 N21' C26' 102.9(26) 4_565 .
N21 Ag2 N21' C26' -176.8(28) . .
N21' Ag2 N21' C26' 39.0(30) 4_565 .
O61 Ag2 N21' C26' -50.3(26) . .
N21 Ag2 N21' C22' -58.7(24) 4_565 .
N21 Ag2 N21' C22' 21.6(19) . .
N21' Ag2 N21' C22' -122.6(17) 4_565 .
O61 Ag2 N21' C22' 148.2(21) . .
C26' N21' C22' C23' 4.0(40) . .
Ag2 N21' C22' C23' 167.2(18) . .
C26' N21' C22' C22 174.4(25) . .
Ag2 N21' C22' C22 -22.3(29) . .
C23 C22 C22' N21' -169.8(24) . .
N21 C22 C22' N21' 5.8(32) . .
C23 C22 C22' C23' 0.4(38) . .
N21 C22 C22' C23' 176.1(23) . .
N21' C22' C23' N24' -4.6(38) . .
C22 C22' C23' N24' -174.3(22) . .
C22' C23' N24' C25' 0.8(35) . .
C22' C23' N24' Pt3 -177.2(18) . .
N32E Pt3 N24' C25' 103.6(88) . .
N31E Pt3 N24' C25' 100.3(22) . .
N34 Pt3 N24' C25' -80.1(22) . .
N32E Pt3 N24' C23' -78.6(90) . .
N31E Pt3 N24' C23' -81.9(18) . .
N34 Pt3 N24' C23' 97.8(17) . .
C23' N24' C25' C26' 3.2(39) . .
Pt3 N24' C25' C26' -179.0(21) . .
C22' N21' C26' C25' 0.1(46) . .
Ag2 N21' C26' C25' -161.8(24) . .
N24' C25' C26' N21' -3.8(49) . .
N31' Ag3 N31 C36 -103.6(22) 4_565 .
N31' Ag3 N31 C36 178.6(23) . .
O63 Ag3 N31 C36 59.0(22) 1_455 .
N31 Ag3 N31 C36 -41.4(24) 4_565 .
N31' Ag3 N31 C32 61.9(20) 4_565 .
N31' Ag3 N31 C32 -15.9(16) . .
O63 Ag3 N31 C32 -135.4(18) 1_455 .
N31 Ag3 N31 C32 124.1(15) 4_565 .
C36 N31 C32 C33 2.6(34) . .
Ag3 N31 C32 C33 -164.0(17) . .
C36 N31 C32 C32' 179.6(22) . .
Ag3 N31 C32 C32' 13.0(27) . .
N31 C32 C33 N34 -2.7(35) . .
C32' C32 C33 N34 -179.5(22) . .
C32 C33 N34 C35 2.5(35) . .
C32 C33 N34 Pt3 -172.4(17) . .
N32E Pt3 N34 C35 -97.4(20) . .
N24' Pt3 N34 C35 83.0(20) . .
N31E Pt3 N34 C35 -106.0(266) . .
N32E Pt3 N34 C33 77.4(19) . .
N24' Pt3 N34 C33 -102.3(19) . .
N31E Pt3 N34 C33 68.8(269) . .
C33 N34 C35 C36 -2.5(37) . .
Pt3 N34 C35 C36 172.3(19) . .
C32 N31 C36 C35 -2.7(39) . .
Ag3 N31 C36 C35 162.4(20) . .
N34 C35 C36 N31 2.6(42) . .
N31' Ag3 N31' C32' -119.6(15) 4_565 .
O63 Ag3 N31' C32' 106.4(19) 1_455 .
N31 Ag3 N31' C32' 18.8(16) . .
N31 Ag3 N31' C32' -53.6(20) 4_565 .
N31' Ag3 N31' C36' 46.7(23) 4_565 .
O63 Ag3 N31' C36' -87.4(21) 1_455 .
N31 Ag3 N31' C36' -174.9(22) . .
N31 Ag3 N31' C36' 112.6(20) 4_565 .
C36' N31' C32' C33' 2.5(33) . .
Ag3 N31' C32' C33' 170.2(17) . .
C36' N31' C32' C32 172.8(21) . .
Ag3 N31' C32' C32 -19.5(26) . .
N31 C32 C32' N31' 3.7(32) . .
C33 C32 C32' N31' -179.5(22) . .
N31 C32 C32' C33' 174.3(22) . .
C33 C32 C32' C33' -8.9(35) . .
N31' C32' C33' N34' -6.6(36) . .
C32 C32' C33' N34' -176.5(21) . .
C32' C33' N34' C35' 4.6(32) . .
C32' C33' N34' Pt1 -178.6(17) . .
N14 Pt1 N34' C35' -86.2(18) . .
N12E Pt1 N34' C35' 89.1(18) . .
N11E Pt1 N34' C35' 81.8(155) . .
N14 Pt1 N34' C33' 97.2(18) . .
N12E Pt1 N34' C33' -87.5(18) . .
N11E Pt1 N34' C33' -94.8(154) . .
C33' N34' C35' C36' 0.8(35) . .
Pt1 N34' C35' C36' -176.0(19) . .
N34' C35' C36' N31' -4.8(40) . .
C32' N31' C36' C35' 2.9(35) . .
Ag3 N31' C36' C35' -163.8(19) . .
O42 N40 O41 Ag1 0.000(1) . .
O43 N40 O41 Ag1 180.000(3) . .
N11 Ag1 O41 N40 123.9(7) . .
N11 Ag1 O41 N40 -123.9(7) 4_565 .
N11' Ag1 O41 N40 52.4(5) . .
N11' Ag1 O41 N40 -52.4(5) 4_565 .
O51 N50 O52 Ag4 175.0(35) . .
O52 N50 O52 Ag4 6.2(49) 4_565 .
Ag4 Ag4 O52 N50 -3.3(26) 4_565 .
O102 Ag4 O52 N50 -122.5(27) . .
O111 Ag4 O52 N50 72.4(26) . .
O63 N60 O61 Ag2 180.000(7) . .
O62 N60 O61 Ag2 0.000(6) . .
N21 Ag2 O61 N60 68.0(7) 4_565 .
N21 Ag2 O61 N60 -68.0(7) . .
N21' Ag2 O61 N60 131.1(5) 4_565 .
N21' Ag2 O61 N60 -131.1(5) . .
O61 N60 O63 Ag3 180.000(4) . 1_655
O62 N60 O63 Ag3 0.000(3) . 1_655
O101 N100 O102 Ag4 -179.5(63) . .
O102 N100 O102 Ag4 25.1(142) 4_565 .
Ag4 Ag4 O102 N100 -10.7(63) 4_565 .
O52 Ag4 O102 N100 108.1(61) . .
O111 Ag4 O102 N100 -90.6(60) . .
O112 N110 O111 Ag4 126.6(47) . .
O112 N110 O111 Ag4 -94.0(54) 4_565 .
O113 N110 O111 Ag4 93.7(60) 4_565 .
O113 N110 O111 Ag4 -61.1(64) . .
O112 N110 O111 Ag4 94.0(54) . 4_565
O112 N110 O111 Ag4 -126.6(46) 4_565 4_565
O113 N110 O111 Ag4 61.1(64) 4_565 4_565
O113 N110 O111 Ag4 -93.7(60) . 4_565
Ag4 Ag4 O111 N110 -96.6(15) 4_565 .
O52 Ag4 O111 N110 163.8(14) . .
O102 Ag4 O111 N110 -3.4(21) . .
Ag4 Ag4 O111 Ag4 0.000(8) 4_565 4_565
O52 Ag4 O111 Ag4 -99.5(8) . 4_565
O102 Ag4 O111 Ag4 93.2(13) . 4_565
O111 N110 O112 O113 -91.8(77) . 4_565
O112 N110 O112 O113 123.4(76) 4_565 4_565
O113 N110 O112 O113 0.00(3) 4_565 4_565
O113 N110 O112 O113 96.0(115) . 4_565
O111 N110 O113 O112 -105.0(66) . 4_565
O112 N110 O113 O112 67.5(95) . 4_565
O112 N110 O113 O112 0.00(2) 4_565 4_565
O113 N110 O113 O112 100.3(115) 4_565 4_565
